data_1532189
loop_
_publ_author_name
'Takeuchi, T.'
'Mizutani, U.'

_publ_section_title
;
 Interpretation of high electrical resistivity based on the structure
 determination of the Al - Cu - (Fe, Ru) - Si 1/1-cubic approximants
;
_journal_name_full 'Journal of Alloys Compd.'
_journal_page_first 416
_journal_page_last 421
_journal_volume 342
_journal_year 2002
_chemical_formula_sum 'Al70.97 Cu34.26 Ru17.46 Si13.71'
_space_group_IT_number 200
_symmetry_space_group_name_Hall '-P 2 2 3'
_symmetry_space_group_name_H-M 'P m -3'
_cell_angle_alpha 90
_cell_angle_beta 90
_cell_angle_gamma 90
_cell_formula_units_Z 1
_cell_length_a 12.46
_cell_length_b 12.46
_cell_length_c 12.46
_cell_volume 1934.435
_citation_journal_id_ASTM JALCEU
_cod_data_source_file Takeuchi_JALCEU_2002_513.cif
_cod_data_source_block Al70.97Cu34.26Ru17.46Si13.71
_cod_database_code 1532189

loop_
_symmetry_equiv_pos_as_xyz
x,y,z
-x,-y,z
x,-y,-z
-x,y,-z
z,x,y
-z,-x,y
z,-x,-y
-z,x,-y
y,z,x
y,-z,-x
-y,z,-x
-y,-z,x
-x,-y,-z
x,y,-z
-x,y,z
x,-y,z
-z,-x,-y
z,x,-y
-z,x,y
z,-x,y
-y,-z,-x
-y,z,x
y,-z,x
y,z,-x

loop_
_atom_site_label
_atom_site_type_symbol
_atom_site_fract_x
_atom_site_fract_y
_atom_site_fract_z
_atom_site_occupancy
_atom_site_U_iso_or_equiv
Al6 Al 0.1137 0.5 0.5 1 0.0
Al4 Al 0.3378 0.3957 0.5 0.958 0.0
Si2 Si 0.1225 0.1054 0.5 1 0.0
Al7 Al 0.1158 0.1837 0.2962 0.22 0.0
Cu2 Cu 0.3658 0 0 0.79 0.0
Al1 Al 0.122 0.133 0 0.3 0.0
Al5 Al 0.3658 0 0 0.21 0.0
Cu1 Cu 0.3378 0.3957 0.5 0.042 0.0
Al9 Al 0.3277 0.2022 0 0.142 0.0
Ru1 Ru 0 0 0 1 0.0
Al2 Al 0.102 0.0276 0.184 0.292 0.0
Ru2 Ru 0.1822 0.3004 0.5 1 0.0
Al8 Al 0.3845 0.3083 0.1849 1 0.0
Cu4 Cu 0.3277 0.2022 0 0.858 0.0
Al3 Al 0.3745 0 0 0.13 0.0
Cu3 Cu 0.1158 0.1837 0.2962 0.78 0.0
Al10 Al 0.3213 0.4001 0 0.82 0.0
Si1 Si 0.222 0.369 0 0.143 0.0
Ru3 Ru 0.3113 0 0.5 0.744 0.0
